data_7247087
loop_
_publ_author_name
'Liu, Xiaoting'
'Cui, Jingliang'
'Zeng, Qun'
'Fang, Liwen'
'Liang, Peng-Yu'
'Zhou, Pan-Pan'
'Parkin, Sean'
'Li, Tonglei'
'Ruan, Shigang'
'Long, Sihui'

_publ_section_title
;
 Solvatomorphism and first-time observation of acid--acid catemer in
 4-phenylamino-benzoic acids
;
_journal_issue 30
_journal_name_full 'RSC Advances'
_journal_page_first 21021
_journal_page_last 21035
_journal_paper_doi 10.1039/D3RA04102F
_journal_volume 13
_journal_year 2023
_chemical_formula_moiety 'C16 H17 N O2'
_chemical_formula_sum 'C16 H17 N O2'
_chemical_formula_weight 255.30
_space_group_crystal_system monoclinic
_space_group_IT_number 14
_space_group_name_Hall '-P 2ybc'
_space_group_name_H-M_alt 'P 1 21/c 1'
_atom_sites_solution_hydrogens geom
_atom_sites_solution_primary direct
_audit_creation_date 2022-04-09
_audit_creation_method
;
Olex2 1.5
(compiled 2021.12.09 svn.r5202d8cf for OlexSys, GUI svn.r6439)
;
_audit_update_record
;
2023-05-02 deposited with the CCDC.	2023-06-30 downloaded from the CCDC.
;
_cell_angle_alpha 90
_cell_angle_beta 108.8907(15)
_cell_angle_gamma 90
_cell_formula_units_Z 8
_cell_length_a 15.8309(2)
_cell_length_b 16.98433(19)
_cell_length_c 11.30860(15)
_cell_measurement_reflns_used 13270
_cell_measurement_temperature 287.3(3)
_cell_measurement_theta_max 75.9220
_cell_measurement_theta_min 2.6080
_cell_volume 2876.85(7)
_computing_cell_refinement 'CrysAlisPro 1.171.41.113a (Rigaku OD, 2021)'
_computing_data_collection 'CrysAlisPro 1.171.41.113a (Rigaku OD, 2021)'
_computing_data_reduction 'CrysAlisPro 1.171.41.113a (Rigaku OD, 2021)'
_computing_molecular_graphics 'Olex2 1.5 (Dolomanov et al., 2009)'
_computing_publication_material 'Olex2 1.5 (Dolomanov et al., 2009)'
_computing_structure_refinement 'SHELXL 2014/7 (Sheldrick, 2015)'
_computing_structure_solution 'SHELXS  (Sheldrick, 2008)'
_diffrn_ambient_environment air
_diffrn_ambient_temperature 287.3(3)
_diffrn_detector 'Hybrid Pixel Array Detector'
_diffrn_detector_area_resol_mean 10.0000
_diffrn_detector_type HyPix
_diffrn_measured_fraction_theta_full 0.995
_diffrn_measured_fraction_theta_max 0.946
_diffrn_measurement_details
;
List of Runs (angles in degrees, time in seconds):

  # Type    Start    End  Width  t~exp~   \w     \q     \k     \f   Frames
#--------------------------------------------------------------------------
  1  \w     49.00  75.00   0.50    0.05    --   47.57  54.00  91.00   52
  2  \w     83.00 111.00   0.50    0.05    --   47.57  54.00  91.00   56
  3  \w     97.00 175.00   0.50    0.07    --  107.75  54.00  91.00  156
  4  \w    150.00 175.00   0.50    0.07    --  107.75  19.00  30.00   50
  5  \w    102.00 127.00   0.50    0.07    --  107.75  19.00  30.00   50
  6  \w     98.00 170.00   0.50    0.07    --  107.75  37.00-150.00  144
  7  \w     51.00  92.00   0.50    0.07    --  107.75 -77.00 -30.00   82
  8  \w     37.00  63.00   0.50    0.07    --  107.75 -57.00 -60.00   52
  9  \w     35.00  60.00   0.50    0.07    --  107.75 -57.00-120.00   50
 10  \w    -24.00  49.00   0.50    0.05    --   47.57 -54.00 -52.00  146
 11  \w     35.00  60.00   0.50    0.07    --  107.75 -57.00 150.00   50
 12  \w     35.00  60.00   0.50    0.07    --  107.75 -57.00  90.00   50
 13  \w     37.00  86.00   0.50    0.07    --  107.75 -77.00-120.00   98
 14  \w    -25.00  23.00   0.50    0.05    --   47.57 -19.00-120.00   96
 15  \w    -94.00 -24.00   0.50    0.05    --  -47.57 125.00-150.00  140
 16  \w   -126.00 -88.00   0.50    0.07    -- -100.00 -19.00   0.00   76
 17  \w   -137.00-111.00   0.50    0.07    -- -100.00 -54.00 -52.00   52
 18  \w   -175.00-147.00   0.50    0.07    -- -100.00 -19.00   0.00   56
 19  \w   -166.00-124.00   0.50    0.07    -- -100.00 -57.00  30.00   84
 20  \w   -110.00 -85.00   0.50    0.07    -- -100.00 -57.00  30.00   50
 21  \w    -82.00 -56.00   0.50    0.05    --  -47.57 -54.00 -52.00   52
 22  \w    -65.00 -27.00   0.50    0.07    -- -100.00  54.00  91.00   76
 23  \w    -69.00 -28.00   0.50    0.07    -- -100.00  57.00 120.00   82
 24  \w   -109.00 -73.00   0.50    0.07    -- -100.00  77.00 -90.00   72
 25  \w    -68.00 -30.00   0.50    0.07    -- -100.00  77.00 -90.00   76
 26  \w    -65.00 -40.00   0.50    0.07    -- -100.00  57.00-120.00   50
 27  \w    -68.00 -31.00   0.50    0.07    -- -100.00  57.00 -90.00   74
 28  \w    -68.00 -33.00   0.50    0.07    -- -100.00  57.00 -60.00   70
 29  \w    -62.00  24.00   0.50    0.05    --  -47.57  54.00  91.00  172
;
_diffrn_measurement_device 'four-circle diffractometer'
_diffrn_measurement_device_type 'ROD, Synergy Custom system, HyPix'
_diffrn_measurement_method '\w scans'
_diffrn_orient_matrix_type 'CrysAlisPro convention (1999,Acta A55,543-557)'
_diffrn_orient_matrix_UB_11 0.0764030000
_diffrn_orient_matrix_UB_12 -0.0554612000
_diffrn_orient_matrix_UB_13 -0.0026149000
_diffrn_orient_matrix_UB_21 -0.0504495000
_diffrn_orient_matrix_UB_22 -0.0198085000
_diffrn_orient_matrix_UB_23 -0.1377403000
_diffrn_orient_matrix_UB_31 0.0468505000
_diffrn_orient_matrix_UB_32 0.0689982000
_diffrn_orient_matrix_UB_33 -0.0418017000
_diffrn_radiation_monochromator mirror
_diffrn_radiation_probe x-ray
_diffrn_radiation_type 'Cu K\a'
_diffrn_radiation_wavelength 1.54184
_diffrn_reflns_av_R_equivalents 0.0235
_diffrn_reflns_av_unetI/netI 0.0187
_diffrn_reflns_Laue_measured_fraction_full 0.995
_diffrn_reflns_Laue_measured_fraction_max 0.946
_diffrn_reflns_limit_h_max 19
_diffrn_reflns_limit_h_min -19
_diffrn_reflns_limit_k_max 21
_diffrn_reflns_limit_k_min -19
_diffrn_reflns_limit_l_max 14
_diffrn_reflns_limit_l_min -14
_diffrn_reflns_number 22319
_diffrn_reflns_point_group_measured_fraction_full 0.995
_diffrn_reflns_point_group_measured_fraction_max 0.946
_diffrn_reflns_theta_full 67.684
_diffrn_reflns_theta_max 77.506
_diffrn_reflns_theta_min 2.950
_diffrn_source 'Rotating-anode X-ray tube'
_diffrn_source_type 'Rigaku (Cu) X-ray Source'
_exptl_absorpt_coefficient_mu 0.620
_exptl_absorpt_correction_T_max 1.00000
_exptl_absorpt_correction_T_min 0.39697
_exptl_absorpt_correction_type multi-scan
_exptl_absorpt_process_details
;
CrysAlisPro 1.171.41.113a (Rigaku Oxford Diffraction, 2021)
Empirical absorption correction using spherical harmonics,
implemented in SCALE3 ABSPACK scaling algorithm.
;
_exptl_crystal_colour 'clear light colourless'
_exptl_crystal_colour_lustre clear
_exptl_crystal_colour_modifier light
_exptl_crystal_colour_primary colourless
_exptl_crystal_density_diffrn 1.179
_exptl_crystal_description block
_exptl_crystal_F_000 1088
_exptl_crystal_size_max 0.14
_exptl_crystal_size_mid 0.11
_exptl_crystal_size_min 0.07
_refine_diff_density_max 0.347
_refine_diff_density_min -0.147
_refine_diff_density_rms 0.028
_refine_ls_extinction_coef 0.0079(12)
_refine_ls_extinction_expression Fc^*^=kFc[1+0.001xFc^2^\l^3^/sin(2\q)]^-1/4^
_refine_ls_extinction_method 'SHELXL-2014/7 (Sheldrick 2014'
_refine_ls_goodness_of_fit_ref 1.075
_refine_ls_hydrogen_treatment constr
_refine_ls_matrix_type full
_refine_ls_number_parameters 352
_refine_ls_number_reflns 5795
_refine_ls_number_restraints 0
_refine_ls_restrained_S_all 1.075
_refine_ls_R_factor_all 0.0569
_refine_ls_R_factor_gt 0.0501
_refine_ls_shift/su_max 0.000
_refine_ls_shift/su_mean 0.000
_refine_ls_structure_factor_coef Fsqd
_refine_ls_weighting_details 'w=1/[\s^2^(Fo^2^)+(0.0926P)^2^+0.2399P] where P=(Fo^2^+2Fc^2^)/3'
_refine_ls_weighting_scheme calc
_refine_ls_wR_factor_gt 0.1571
_refine_ls_wR_factor_ref 0.1639
_reflns_Friedel_coverage 0.000
_reflns_number_gt 4782
_reflns_number_total 5795
_reflns_threshold_expression 'I > 2\s(I)'
_cod_data_source_file d3ra04102f2.cif
_cod_data_source_block 8-I
_cod_database_code 7247087
_shelx_shelxl_version_number 2014/7
_shelx_space_group_comment
;
The symmetry employed for this shelxl refinement is uniquely defined
by the following loop, which should always be used as a source of
symmetry information in preference to the above space-group names.
They are only intended as comments.
;
_shelx_estimated_absorpt_t_max 0.958
_shelx_estimated_absorpt_t_min 0.918
_olex2_refinement_description
;
1. Fixed Uiso
 At 1.2 times of:
  All C(H) groups, All N(H) groups
 At 1.5 times of:
  All C(H,H,H) groups, All O(H) groups
2.a Aromatic/amide H refined with riding coordinates:
 N1(H1A), C2(H2), C3(H3), C5(H5), C6(H6), C10(H10), C12(H12), N2(H2A),
 C19(H19), C20(H20), C22(H22), C23(H23), C26(H26), C28(H28)
2.b Idealised Me refined as rotating group:
 C14(H14A,H14B,H14C), C15(H15A,H15B,H15C), C16(H16A,H16B,H16C), C30(H30A,H30B,
 H30C), C31(H31A,H31B,H31C), C32(H32A,H32B,H32C)
2.c Idealised tetrahedral OH refined as rotating group:
 O1(H1), O3(H3A)
;
_olex2_submission_special_instructions 'No special instructions were received'
_oxdiff_exptl_absorpt_empirical_details
;
Empirical correction (ABSPACK) includes:
- Absorption correction using spherical harmonics
- Frame scaling
;
_oxdiff_exptl_absorpt_empirical_full_max 2.057
_oxdiff_exptl_absorpt_empirical_full_min 0.585

loop_
_space_group_symop_operation_xyz
'x, y, z'
'-x, y+1/2, -z+1/2'
'-x, -y, -z'
'x, -y-1/2, z-1/2'

loop_
_atom_site_label
_atom_site_type_symbol
_atom_site_fract_x
_atom_site_fract_y
_atom_site_fract_z
_atom_site_U_iso_or_equiv
_atom_site_adp_type
_atom_site_occupancy
_atom_site_site_symmetry_order
_atom_site_calc_flag
_atom_site_refinement_flags_posn
_atom_site_refinement_flags_adp
_atom_site_refinement_flags_occupancy
_atom_site_disorder_assembly
_atom_site_disorder_group
O1 O 0.18860(10) 0.52817(7) 0.61310(11) 0.0903(4) Uani 1 1 d . . . . .
H1 H 0.2129 0.4869 0.6437 0.135 Uiso 1 1 calc R U . . .
O2 O 0.25045(8) 0.56782(6) 0.81022(11) 0.0843(3) Uani 1 1 d . . . . .
N1 N 0.03897(9) 0.87620(8) 0.56106(11) 0.0796(4) Uani 1 1 d . . . . .
H1A H 0.0003 0.8805 0.4877 0.096 Uiso 1 1 calc R U . . .
C1 C 0.07984(10) 0.80498(8) 0.59554(13) 0.0648(3) Uani 1 1 d . . . . .
C2 C 0.13023(10) 0.78852(8) 0.71899(13) 0.0682(4) Uani 1 1 d . . . . .
H2 H 0.1374 0.8271 0.7798 0.082 Uiso 1 1 calc R U . . .
C3 C 0.16944(10) 0.71599(8) 0.75208(13) 0.0674(4) Uani 1 1 d . . . . .
H3 H 0.2024 0.7061 0.8351 0.081 Uiso 1 1 calc R U . . .
C4 C 0.16038(9) 0.65739(8) 0.66314(13) 0.0629(3) Uani 1 1 d . . . . .
C5 C 0.11001(12) 0.67364(9) 0.53960(14) 0.0743(4) Uani 1 1 d . . . . .
H5 H 0.1029 0.6350 0.4789 0.089 Uiso 1 1 calc R U . . .
C6 C 0.07088(12) 0.74578(9) 0.50624(13) 0.0758(4) Uani 1 1 d . . . . .
H6 H 0.0379 0.7555 0.4232 0.091 Uiso 1 1 calc R U . . .
C7 C 0.20268(10) 0.58037(8) 0.69808(13) 0.0654(3) Uani 1 1 d . . . . .
C8 C 0.05696(10) 0.94380(8) 0.64018(12) 0.0667(4) Uani 1 1 d . . . . .
C9 C 0.12147(10) 0.99762(9) 0.63209(13) 0.0706(4) Uani 1 1 d . . . . .
C10 C 0.13500(11) 1.06432(10) 0.70594(16) 0.0790(4) Uani 1 1 d . . . . .
H10 H 0.1765 1.1013 0.6993 0.095 Uiso 1 1 calc R U . . .
C11 C 0.08917(12) 1.07825(10) 0.78951(16) 0.0816(5) Uani 1 1 d . . . . .
C12 C 0.02759(12) 1.02257(11) 0.79708(16) 0.0828(5) Uani 1 1 d . . . . .
H12 H -0.0030 1.0304 0.8539 0.099 Uiso 1 1 calc R U . . .
C13 C 0.00956(10) 0.95556(9) 0.72343(15) 0.0742(4) Uani 1 1 d . . . . .
C14 C 0.17573(13) 0.98330(13) 0.54726(17) 0.0957(6) Uani 1 1 d . . . . .
H14A H 0.2129 0.9379 0.5755 0.143 Uiso 1 1 calc R U . . .
H14B H 0.2125 1.0284 0.5483 0.143 Uiso 1 1 calc R U . . .
H14C H 0.1365 0.9745 0.4637 0.143 Uiso 1 1 calc R U . . .
C15 C 0.10711(18) 1.15070(14) 0.8704(2) 0.1242(8) Uani 1 1 d . . . . .
H15A H 0.0611 1.1889 0.8354 0.186 Uiso 1 1 calc R U . . .
H15B H 0.1639 1.1725 0.8744 0.186 Uiso 1 1 calc R U . . .
H15C H 0.1078 1.1369 0.9530 0.186 Uiso 1 1 calc R U . . .
C16 C -0.05998(13) 0.89721(12) 0.7327(2) 0.0981(6) Uani 1 1 d . . . . .
H16A H -0.1070 0.8943 0.6538 0.147 Uiso 1 1 calc R U . . .
H16B H -0.0841 0.9140 0.7962 0.147 Uiso 1 1 calc R U . . .
H16C H -0.0330 0.8463 0.7538 0.147 Uiso 1 1 calc R U . . .
O3 O 0.31592(9) 0.42478(6) 0.87210(11) 0.0833(3) Uani 1 1 d . . . . .
H3A H 0.2971 0.4680 0.8428 0.125 Uiso 1 1 calc R U . . .
O4 O 0.26827(10) 0.39349(7) 0.66993(11) 0.0956(4) Uani 1 1 d . . . . .
N2 N 0.43262(10) 0.06587(8) 0.90535(11) 0.0805(4) Uani 1 1 d . . . . .
H2A H 0.4652 0.0590 0.9819 0.097 Uiso 1 1 calc R U . . .
C17 C 0.30558(10) 0.37548(9) 0.78363(14) 0.0685(4) Uani 1 1 d . . . . .
C18 C 0.33745(9) 0.29478(8) 0.81460(13) 0.0636(3) Uani 1 1 d . . . . .
C19 C 0.38250(11) 0.27252(9) 0.93785(14) 0.0729(4) Uani 1 1 d . . . . .
H19 H 0.3923 0.3096 1.0014 0.087 Uiso 1 1 calc R U . . .
C20 C 0.41238(11) 0.19734(10) 0.96651(13) 0.0747(4) Uani 1 1 d . . . . .
H20 H 0.4415 0.1837 1.0494 0.090 Uiso 1 1 calc R U . . .
C21 C 0.39971(9) 0.14053(8) 0.87262(13) 0.0639(3) Uani 1 1 d . . . . .
C22 C 0.35402(9) 0.16198(8) 0.74939(13) 0.0636(3) Uani 1 1 d . . . . .
H22 H 0.3440 0.1249 0.6859 0.076 Uiso 1 1 calc R U . . .
C23 C 0.32367(9) 0.23804(8) 0.72141(12) 0.0640(3) Uani 1 1 d . . . . .
H23 H 0.2935 0.2517 0.6388 0.077 Uiso 1 1 calc R U . . .
C24 C 0.41851(10) -0.00124(9) 0.82607(13) 0.0687(4) Uani 1 1 d . . . . .
C25 C 0.36574(10) -0.06297(10) 0.84538(15) 0.0777(4) Uani 1 1 d . . . . .
C26 C 0.35815(12) -0.13049(11) 0.77469(19) 0.0902(5) Uani 1 1 d . . . . .
H26 H 0.3249 -0.1723 0.7893 0.108 Uiso 1 1 calc R U . . .
C27 C 0.39787(13) -0.13845(11) 0.6833(2) 0.0927(5) Uani 1 1 d . . . . .
C28 C 0.44834(12) -0.07617(11) 0.66530(17) 0.0873(5) Uani 1 1 d . . . . .
H28 H 0.4750 -0.0803 0.6034 0.105 Uiso 1 1 calc R U . . .
C29 C 0.46104(11) -0.00765(9) 0.73550(14) 0.0744(4) Uani 1 1 d . . . . .
C30 C 0.31706(14) -0.05600(15) 0.93962(19) 0.1046(6) Uani 1 1 d . . . . .
H30A H 0.3596 -0.0541 1.0223 0.157 Uiso 1 1 calc R U . . .
H30B H 0.2787 -0.1007 0.9325 0.157 Uiso 1 1 calc R U . . .
H30C H 0.2820 -0.0087 0.9240 0.157 Uiso 1 1 calc R U . . .
C31 C 0.38545(19) -0.21176(16) 0.6034(3) 0.1442(10) Uani 1 1 d . . . . .
H31A H 0.3811 -0.1973 0.5196 0.216 Uiso 1 1 calc R U . . .
H31B H 0.3318 -0.2383 0.6029 0.216 Uiso 1 1 calc R U . . .
H31C H 0.4356 -0.2462 0.6371 0.216 Uiso 1 1 calc R U . . .
C32 C 0.52052(14) 0.05633(12) 0.71407(19) 0.0948(5) Uani 1 1 d . . . . .
H32A H 0.4886 0.0858 0.6408 0.142 Uiso 1 1 calc R U . . .
H32B H 0.5726 0.0331 0.7027 0.142 Uiso 1 1 calc R U . . .
H32C H 0.5382 0.0908 0.7851 0.142 Uiso 1 1 calc R U . . .

loop_
_atom_site_aniso_label
_atom_site_aniso_U_11
_atom_site_aniso_U_22
_atom_site_aniso_U_33
_atom_site_aniso_U_23
_atom_site_aniso_U_13
_atom_site_aniso_U_12
O1 0.1289(10) 0.0641(6) 0.0833(7) 0.0029(5) 0.0420(7) 0.0193(6)
O2 0.0979(8) 0.0712(7) 0.0806(7) 0.0095(5) 0.0243(6) 0.0181(5)
N1 0.0946(9) 0.0684(7) 0.0590(6) 0.0029(5) 0.0016(6) 0.0199(6)
C1 0.0711(8) 0.0610(7) 0.0591(7) 0.0049(6) 0.0165(6) 0.0070(6)
C2 0.0780(9) 0.0628(8) 0.0574(7) -0.0018(6) 0.0131(6) 0.0113(6)
C3 0.0740(8) 0.0650(8) 0.0588(7) 0.0043(6) 0.0155(6) 0.0114(6)
C4 0.0708(8) 0.0582(7) 0.0646(7) 0.0059(6) 0.0288(6) 0.0040(6)
C5 0.1011(11) 0.0629(8) 0.0607(8) -0.0017(6) 0.0288(7) 0.0036(7)
C6 0.0976(11) 0.0701(9) 0.0531(7) 0.0026(6) 0.0154(7) 0.0066(7)
C7 0.0767(8) 0.0593(7) 0.0690(8) 0.0041(6) 0.0359(7) 0.0043(6)
C8 0.0714(8) 0.0623(8) 0.0581(7) 0.0085(6) 0.0094(6) 0.0184(6)
C9 0.0685(8) 0.0753(9) 0.0620(7) 0.0137(7) 0.0128(6) 0.0183(7)
C10 0.0714(9) 0.0713(9) 0.0836(10) 0.0110(8) 0.0101(7) 0.0070(7)
C11 0.0812(10) 0.0732(9) 0.0788(10) -0.0016(7) 0.0099(8) 0.0188(8)
C12 0.0855(10) 0.0848(11) 0.0791(10) 0.0013(8) 0.0280(8) 0.0241(8)
C13 0.0731(9) 0.0712(9) 0.0757(9) 0.0127(7) 0.0205(7) 0.0168(7)
C14 0.0932(12) 0.1170(14) 0.0806(11) 0.0197(10) 0.0335(9) 0.0220(10)
C15 0.1354(19) 0.0943(14) 0.1239(18) -0.0303(13) 0.0159(15) 0.0148(13)
C16 0.0877(11) 0.0931(12) 0.1138(14) 0.0218(11) 0.0330(10) 0.0058(9)
O3 0.1043(8) 0.0632(6) 0.0826(7) -0.0052(5) 0.0307(6) 0.0098(5)
O4 0.1403(11) 0.0724(7) 0.0729(7) 0.0079(5) 0.0327(7) 0.0291(7)
N2 0.0985(9) 0.0784(8) 0.0570(6) 0.0113(6) 0.0147(6) 0.0272(7)
C17 0.0805(9) 0.0615(8) 0.0705(8) 0.0007(6) 0.0341(7) 0.0045(6)
C18 0.0715(8) 0.0600(7) 0.0640(7) 0.0031(6) 0.0283(6) 0.0041(6)
C19 0.0869(10) 0.0722(9) 0.0609(8) -0.0061(6) 0.0257(7) 0.0036(7)
C20 0.0857(10) 0.0806(9) 0.0537(7) 0.0046(7) 0.0169(7) 0.0114(7)
C21 0.0674(7) 0.0662(8) 0.0586(7) 0.0068(6) 0.0210(6) 0.0101(6)
C22 0.0733(8) 0.0599(7) 0.0566(7) 0.0016(5) 0.0195(6) 0.0080(6)
C23 0.0730(8) 0.0632(8) 0.0552(7) 0.0056(6) 0.0197(6) 0.0089(6)
C24 0.0754(8) 0.0675(8) 0.0592(7) 0.0111(6) 0.0161(6) 0.0235(7)
C25 0.0715(9) 0.0854(10) 0.0725(9) 0.0203(8) 0.0180(7) 0.0181(7)
C26 0.0764(10) 0.0785(10) 0.1077(13) 0.0119(10) 0.0186(9) 0.0098(8)
C27 0.0811(10) 0.0821(11) 0.1074(13) -0.0078(10) 0.0201(10) 0.0178(9)
C28 0.0871(11) 0.0919(12) 0.0852(10) -0.0038(9) 0.0311(9) 0.0264(9)
C29 0.0766(9) 0.0752(9) 0.0712(8) 0.0136(7) 0.0238(7) 0.0208(7)
C30 0.0964(13) 0.1358(17) 0.0863(12) 0.0246(11) 0.0361(10) 0.0114(12)
C31 0.131(2) 0.1105(17) 0.184(3) -0.0524(18) 0.0401(19) 0.0082(15)
C32 0.1023(13) 0.0934(12) 0.0991(13) 0.0175(10) 0.0471(10) 0.0130(10)

loop_
_atom_type_symbol
_atom_type_description
_atom_type_scat_dispersion_real
_atom_type_scat_dispersion_imag
_atom_type_scat_source
C C 0.0181 0.0091 'International Tables Vol C Tables 4.2.6.8 and 6.1.1.4'
H H 0.0000 0.0000 'International Tables Vol C Tables 4.2.6.8 and 6.1.1.4'
N N 0.0311 0.0180 'International Tables Vol C Tables 4.2.6.8 and 6.1.1.4'
O O 0.0492 0.0322 'International Tables Vol C Tables 4.2.6.8 and 6.1.1.4'

loop_
_geom_angle_atom_site_label_1
_geom_angle_atom_site_label_2
_geom_angle_atom_site_label_3
_geom_angle
_geom_angle_site_symmetry_1
_geom_angle_site_symmetry_3
_geom_angle_publ_flag
C7 O1 H1 109.5 . . ?
C1 N1 H1A 118.2 . . ?
C1 N1 C8 123.58(11) . . ?
C8 N1 H1A 118.2 . . ?
N1 C1 C2 121.84(13) . . ?
N1 C1 C6 120.11(12) . . ?
C2 C1 C6 118.04(13) . . ?
C1 C2 H2 119.5 . . ?
C3 C2 C1 120.91(13) . . ?
C3 C2 H2 119.5 . . ?
C2 C3 H3 119.6 . . ?
C2 C3 C4 120.86(13) . . ?
C4 C3 H3 119.6 . . ?
C3 C4 C5 118.38(13) . . ?
C3 C4 C7 120.91(13) . . ?
C5 C4 C7 120.71(13) . . ?
C4 C5 H5 119.5 . . ?
C6 C5 C4 120.95(14) . . ?
C6 C5 H5 119.5 . . ?
C1 C6 H6 119.6 . . ?
C5 C6 C1 120.86(13) . . ?
C5 C6 H6 119.6 . . ?
O1 C7 C4 117.74(13) . . ?
O2 C7 O1 122.72(13) . . ?
O2 C7 C4 119.54(13) . . ?
C9 C8 N1 119.20(14) . . ?
C13 C8 N1 119.78(15) . . ?
C13 C8 C9 121.02(14) . . ?
C8 C9 C14 121.22(15) . . ?
C10 C9 C8 118.08(15) . . ?
C10 C9 C14 120.69(16) . . ?
C9 C10 H10 118.7 . . ?
C9 C10 C11 122.63(16) . . ?
C11 C10 H10 118.7 . . ?
C10 C11 C15 121.1(2) . . ?
C12 C11 C10 117.48(16) . . ?
C12 C11 C15 121.38(19) . . ?
C11 C12 H12 118.7 . . ?
C11 C12 C13 122.56(16) . . ?
C13 C12 H12 118.7 . . ?
C8 C13 C16 121.08(16) . . ?
C12 C13 C8 118.19(16) . . ?
C12 C13 C16 120.73(16) . . ?
C9 C14 H14A 109.5 . . ?
C9 C14 H14B 109.5 . . ?
C9 C14 H14C 109.5 . . ?
H14A C14 H14B 109.5 . . ?
H14A C14 H14C 109.5 . . ?
H14B C14 H14C 109.5 . . ?
C11 C15 H15A 109.5 . . ?
C11 C15 H15B 109.5 . . ?
C11 C15 H15C 109.5 . . ?
H15A C15 H15B 109.5 . . ?
H15A C15 H15C 109.5 . . ?
H15B C15 H15C 109.5 . . ?
C13 C16 H16A 109.5 . . ?
C13 C16 H16B 109.5 . . ?
C13 C16 H16C 109.5 . . ?
H16A C16 H16B 109.5 . . ?
H16A C16 H16C 109.5 . . ?
H16B C16 H16C 109.5 . . ?
C17 O3 H3A 109.5 . . ?
C21 N2 H2A 116.5 . . ?
C21 N2 C24 126.92(12) . . ?
C24 N2 H2A 116.5 . . ?
O3 C17 C18 118.75(13) . . ?
O4 C17 O3 122.52(14) . . ?
O4 C17 C18 118.72(13) . . ?
C19 C18 C17 121.16(13) . . ?
C23 C18 C17 120.65(13) . . ?
C23 C18 C19 118.19(13) . . ?
C18 C19 H19 119.5 . . ?
C20 C19 C18 121.09(14) . . ?
C20 C19 H19 119.5 . . ?
C19 C20 H20 119.6 . . ?
C19 C20 C21 120.76(13) . . ?
C21 C20 H20 119.6 . . ?
N2 C21 C20 118.85(12) . . ?
N2 C21 C22 122.58(13) . . ?
C22 C21 C20 118.57(13) . . ?
C21 C22 H22 119.9 . . ?
C23 C22 C21 120.23(13) . . ?
C23 C22 H22 119.9 . . ?
C18 C23 H23 119.4 . . ?
C22 C23 C18 121.15(12) . . ?
C22 C23 H23 119.4 . . ?
C25 C24 N2 118.77(14) . . ?
C29 C24 N2 120.58(15) . . ?
C29 C24 C25 120.53(15) . . ?
C24 C25 C30 121.21(17) . . ?
C26 C25 C24 118.41(16) . . ?
C26 C25 C30 120.37(18) . . ?
C25 C26 H26 118.7 . . ?
C27 C26 C25 122.67(18) . . ?
C27 C26 H26 118.7 . . ?
C26 C27 C28 117.51(18) . . ?
C26 C27 C31 121.7(2) . . ?
C28 C27 C31 120.8(2) . . ?
C27 C28 H28 118.6 . . ?
C27 C28 C29 122.85(17) . . ?
C29 C28 H28 118.6 . . ?
C24 C29 C32 122.33(16) . . ?
C28 C29 C24 117.98(16) . . ?
C28 C29 C32 119.68(16) . . ?
C25 C30 H30A 109.5 . . ?
C25 C30 H30B 109.5 . . ?
C25 C30 H30C 109.5 . . ?
H30A C30 H30B 109.5 . . ?
H30A C30 H30C 109.5 . . ?
H30B C30 H30C 109.5 . . ?
C27 C31 H31A 109.5 . . ?
C27 C31 H31B 109.5 . . ?
C27 C31 H31C 109.5 . . ?
H31A C31 H31B 109.5 . . ?
H31A C31 H31C 109.5 . . ?
H31B C31 H31C 109.5 . . ?
C29 C32 H32A 109.5 . . ?
C29 C32 H32B 109.5 . . ?
C29 C32 H32C 109.5 . . ?
H32A C32 H32B 109.5 . . ?
H32A C32 H32C 109.5 . . ?
H32B C32 H32C 109.5 . . ?

loop_
_geom_bond_atom_site_label_1
_geom_bond_atom_site_label_2
_geom_bond_distance
_geom_bond_site_symmetry_2
_geom_bond_publ_flag
O1 H1 0.8200 . ?
O1 C7 1.2730(18) . ?
O2 C7 1.2667(18) . ?
N1 H1A 0.8600 . ?
N1 C1 1.3677(18) . ?
N1 C8 1.4264(19) . ?
C1 C2 1.3937(19) . ?
C1 C6 1.399(2) . ?
C2 H2 0.9300 . ?
C2 C3 1.3757(19) . ?
C3 H3 0.9300 . ?
C3 C4 1.389(2) . ?
C4 C5 1.394(2) . ?
C4 C7 1.4644(19) . ?
C5 H5 0.9300 . ?
C5 C6 1.370(2) . ?
C6 H6 0.9300 . ?
C8 C9 1.396(2) . ?
C8 C13 1.395(2) . ?
C9 C10 1.382(2) . ?
C9 C14 1.500(2) . ?
C10 H10 0.9300 . ?
C10 C11 1.385(3) . ?
C11 C12 1.381(3) . ?
C11 C15 1.504(3) . ?
C12 H12 0.9300 . ?
C12 C13 1.384(2) . ?
C13 C16 1.510(3) . ?
C14 H14A 0.9600 . ?
C14 H14B 0.9600 . ?
C14 H14C 0.9600 . ?
C15 H15A 0.9600 . ?
C15 H15B 0.9600 . ?
C15 H15C 0.9600 . ?
C16 H16A 0.9600 . ?
C16 H16B 0.9600 . ?
C16 H16C 0.9600 . ?
O3 H3A 0.8200 . ?
O3 C17 1.2740(18) . ?
O4 C17 1.2665(18) . ?
N2 H2A 0.8600 . ?
N2 C21 1.3754(18) . ?
N2 C24 1.422(2) . ?
C17 C18 1.463(2) . ?
C18 C19 1.397(2) . ?
C18 C23 1.3922(19) . ?
C19 H19 0.9300 . ?
C19 C20 1.364(2) . ?
C20 H20 0.9300 . ?
C20 C21 1.400(2) . ?
C21 C22 1.3947(19) . ?
C22 H22 0.9300 . ?
C22 C23 1.3788(19) . ?
C23 H23 0.9300 . ?
C24 C25 1.401(2) . ?
C24 C29 1.400(2) . ?
C25 C26 1.381(3) . ?
C25 C30 1.508(3) . ?
C26 H26 0.9300 . ?
C26 C27 1.379(3) . ?
C27 C28 1.380(3) . ?
C27 C31 1.513(3) . ?
C28 H28 0.9300 . ?
C28 C29 1.386(2) . ?
C29 C32 1.508(3) . ?
C30 H30A 0.9600 . ?
C30 H30B 0.9600 . ?
C30 H30C 0.9600 . ?
C31 H31A 0.9600 . ?
C31 H31B 0.9600 . ?
C31 H31C 0.9600 . ?
C32 H32A 0.9600 . ?
C32 H32B 0.9600 . ?
C32 H32C 0.9600 . ?

loop_
_geom_torsion_atom_site_label_1
_geom_torsion_atom_site_label_2
_geom_torsion_atom_site_label_3
_geom_torsion_atom_site_label_4
_geom_torsion
_geom_torsion_site_symmetry_1
_geom_torsion_site_symmetry_2
_geom_torsion_site_symmetry_3
_geom_torsion_site_symmetry_4
_geom_torsion_publ_flag
N1 C1 C2 C3 178.79(15) . . . . ?
N1 C1 C6 C5 -178.79(16) . . . . ?
N1 C8 C9 C10 177.31(12) . . . . ?
N1 C8 C9 C14 -3.56(19) . . . . ?
N1 C8 C13 C12 -178.80(12) . . . . ?
N1 C8 C13 C16 0.8(2) . . . . ?
C1 N1 C8 C9 93.11(18) . . . . ?
C1 N1 C8 C13 -87.45(19) . . . . ?
C1 C2 C3 C4 0.5(2) . . . . ?
C2 C1 C6 C5 0.5(2) . . . . ?
C2 C3 C4 C5 -0.5(2) . . . . ?
C2 C3 C4 C7 179.51(14) . . . . ?
C3 C4 C5 C6 0.5(2) . . . . ?
C3 C4 C7 O1 177.04(14) . . . . ?
C3 C4 C7 O2 -2.2(2) . . . . ?
C4 C5 C6 C1 -0.5(3) . . . . ?
C5 C4 C7 O1 -3.0(2) . . . . ?
C5 C4 C7 O2 177.79(14) . . . . ?
C6 C1 C2 C3 -0.4(2) . . . . ?
C7 C4 C5 C6 -179.50(15) . . . . ?
C8 N1 C1 C2 12.2(2) . . . . ?
C8 N1 C1 C6 -168.61(15) . . . . ?
C8 C9 C10 C11 2.0(2) . . . . ?
C9 C8 C13 C12 0.6(2) . . . . ?
C9 C8 C13 C16 -179.74(13) . . . . ?
C9 C10 C11 C12 -0.3(2) . . . . ?
C9 C10 C11 C15 178.66(16) . . . . ?
C10 C11 C12 C13 -1.3(2) . . . . ?
C11 C12 C13 C8 1.1(2) . . . . ?
C11 C12 C13 C16 -178.50(15) . . . . ?
C13 C8 C9 C10 -2.13(19) . . . . ?
C13 C8 C9 C14 177.01(13) . . . . ?
C14 C9 C10 C11 -177.15(15) . . . . ?
C15 C11 C12 C13 179.74(16) . . . . ?
O3 C17 C18 C19 -3.2(2) . . . . ?
O3 C17 C18 C23 176.88(14) . . . . ?
O4 C17 C18 C19 177.21(15) . . . . ?
O4 C17 C18 C23 -2.7(2) . . . . ?
N2 C21 C22 C23 -178.93(14) . . . . ?
N2 C24 C25 C26 -174.94(13) . . . . ?
N2 C24 C25 C30 5.9(2) . . . . ?
N2 C24 C29 C28 176.77(13) . . . . ?
N2 C24 C29 C32 -2.2(2) . . . . ?
C17 C18 C19 C20 -179.81(15) . . . . ?
C17 C18 C23 C22 179.49(13) . . . . ?
C18 C19 C20 C21 0.9(2) . . . . ?
C19 C18 C23 C22 -0.4(2) . . . . ?
C19 C20 C21 N2 178.60(15) . . . . ?
C19 C20 C21 C22 -1.5(2) . . . . ?
C20 C21 C22 C23 1.1(2) . . . . ?
C21 N2 C24 C25 -110.87(17) . . . . ?
C21 N2 C24 C29 73.0(2) . . . . ?
C21 C22 C23 C18 -0.2(2) . . . . ?
C23 C18 C19 C20 0.1(2) . . . . ?
C24 N2 C21 C20 172.98(15) . . . . ?
C24 N2 C21 C22 -7.0(2) . . . . ?
C24 C25 C26 C27 -2.2(2) . . . . ?
C25 C24 C29 C28 0.8(2) . . . . ?
C25 C24 C29 C32 -178.23(14) . . . . ?
C25 C26 C27 C28 1.3(3) . . . . ?
C25 C26 C27 C31 -177.45(19) . . . . ?
C26 C27 C28 C29 0.8(3) . . . . ?
C27 C28 C29 C24 -1.7(2) . . . . ?
C27 C28 C29 C32 177.26(16) . . . . ?
C29 C24 C25 C26 1.1(2) . . . . ?
C29 C24 C25 C30 -178.00(14) . . . . ?
C30 C25 C26 C27 176.93(16) . . . . ?
C31 C27 C28 C29 179.51(19) . . . . ?
